data_1503021
loop_
_publ_author_name
'Mascitti, Vincent'
'Pr\'eville, Cathy'

_publ_section_title
;
 Stereoselective synthesis of a dioxa-bicyclo[3.2.1]octane SGLT2
 inhibitor.
;
_journal_issue 13
_journal_name_full 'Organic letters'
_journal_page_first 2940
_journal_page_last 2943
_journal_paper_doi 10.1021/ol100940w
_journal_volume 12
_journal_year 2010
_chemical_absolute_configuration rmad
_chemical_formula_sum 'C41 H39 Cl N2 O12 S2'
_chemical_formula_weight 851.31
_chemical_name_systematic
;

 ?

;
_space_group_IT_number 19
_symmetry_cell_setting orthorhombic
_symmetry_space_group_name_Hall 'P 2ac 2ab'
_symmetry_space_group_name_H-M 'P 21 21 21'
_atom_sites_solution_hydrogens geom
_atom_sites_solution_primary direct
_atom_sites_solution_secondary difmap
_audit_creation_method SHELXL-97
_cell_angle_alpha 90.00
_cell_angle_beta 90.00
_cell_angle_gamma 90.00
_cell_formula_units_Z 4
_cell_length_a 10.8049(2)
_cell_length_b 17.5738(3)
_cell_length_c 21.5909(4)
_cell_measurement_reflns_used 7913
_cell_measurement_temperature 298(2)
_cell_measurement_theta_max 67.07
_cell_measurement_theta_min 3.24
_cell_volume 4099.75(13)
_computing_cell_refinement 'Bruker SMART'
_computing_data_collection 'Bruker SMART'
_computing_data_reduction 'Bruker SAINT'
_computing_molecular_graphics 'Bruker SHELXTL'
_computing_publication_material 'Bruker SHELXTL'
_computing_structure_refinement 'SHELXL-97 (Sheldrick, 1997)'
_computing_structure_solution 'SHELXS-97 (Sheldrick, 1990)'
_diffrn_ambient_temperature 298(2)
_diffrn_measured_fraction_theta_full 0.987
_diffrn_measured_fraction_theta_max 0.987
_diffrn_measurement_device_type 'CCD area detector'
_diffrn_measurement_method 'phi and omega scans'
_diffrn_radiation_monochromator graphite
_diffrn_radiation_source 'fine-focus sealed tube'
_diffrn_radiation_type CuK\a
_diffrn_radiation_wavelength 1.54178
_diffrn_reflns_av_R_equivalents 0.0233
_diffrn_reflns_av_sigmaI/netI 0.0270
_diffrn_reflns_limit_h_max 11
_diffrn_reflns_limit_h_min -12
_diffrn_reflns_limit_k_max 20
_diffrn_reflns_limit_k_min -20
_diffrn_reflns_limit_l_max 25
_diffrn_reflns_limit_l_min -24
_diffrn_reflns_number 23027
_diffrn_reflns_theta_full 67.05
_diffrn_reflns_theta_max 67.05
_diffrn_reflns_theta_min 3.24
_exptl_absorpt_coefficient_mu 2.330
_exptl_absorpt_correction_T_max 0.8355
_exptl_absorpt_correction_T_min 0.5046
_exptl_absorpt_correction_type empirical
_exptl_crystal_density_diffrn 1.379
_exptl_crystal_density_method 'not measured'
_exptl_crystal_F_000 1776
_exptl_crystal_size_max 0.34
_exptl_crystal_size_mid 0.15
_exptl_crystal_size_min 0.08
_refine_diff_density_max 0.269
_refine_diff_density_min -0.176
_refine_diff_density_rms 0.056
_refine_ls_abs_structure_details 'Flack H D (1983), Acta Cryst. A39, 876-881'
_refine_ls_abs_structure_Flack 0.013(10)
_refine_ls_extinction_method none
_refine_ls_goodness_of_fit_ref 1.037
_refine_ls_hydrogen_treatment constr
_refine_ls_matrix_type full
_refine_ls_number_parameters 526
_refine_ls_number_reflns 7078
_refine_ls_number_restraints 0
_refine_ls_restrained_S_all 1.037
_refine_ls_R_factor_all 0.0341
_refine_ls_R_factor_gt 0.0314
_refine_ls_shift/su_max 0.000
_refine_ls_shift/su_mean 0.000
_refine_ls_structure_factor_coef Fsqd
_refine_ls_weighting_details 'calc w=1/[\s^2^(Fo^2^)+(0.0543P)^2^+0.2195P] where P=(Fo^2^+2Fc^2^)/3'
_refine_ls_weighting_scheme calc
_refine_ls_wR_factor_gt 0.0859
_refine_ls_wR_factor_ref 0.0887
_reflns_number_gt 6644
_reflns_number_total 7078
_reflns_threshold_expression >2sigma(I)
_cod_data_source_file ol100940w_si_001.cif
_cod_data_source_block i787
_cod_depositor_comments
;
The following automatic conversions were performed:

'_symmetry_cell_setting' value 'Orthorhombic' changed to
'orthorhombic' according to
/home/saulius/struct/CIF-dictionaries/cif_core.dic dictionary named
'cif_core.dic' version 2.4.2 from 2011-04-26.

Automatic conversion script
Id: cif_fix_values 1715 2011-07-08 13:25:40Z adriana 
;
_cod_original_sg_symbol_H-M P2(1)2(1)2(1)
_cod_database_code 1503021

loop_
_symmetry_equiv_pos_as_xyz
'x, y, z'
'-x+1/2, -y, z+1/2'
'-x, y+1/2, -z+1/2'
'x+1/2, -y+1/2, -z'

loop_
_atom_site_label
_atom_site_type_symbol
_atom_site_fract_x
_atom_site_fract_y
_atom_site_fract_z
_atom_site_U_iso_or_equiv
_atom_site_adp_type
_atom_site_occupancy
_atom_site_symmetry_multiplicity
_atom_site_calc_flag
_atom_site_refinement_flags
C1 C 0.4031(2) 0.62661(14) 0.07046(12) 0.0663(6) Uani 1 1 d .
H1 H 0.4633 0.6102 0.0427 0.080 Uiso 1 1 calc R
C2 C 0.2890(2) 0.64947(16) 0.04858(13) 0.0737(7) Uani 1 1 d .
H2 H 0.2723 0.6499 0.0063 0.088 Uiso 1 1 calc R
C3 C 0.2006(3) 0.67153(14) 0.09057(15) 0.0742(7) Uani 1 1 d .
C4 C 0.2229(3) 0.67289(15) 0.15346(14) 0.0804(8) Uani 1 1 d .
H4 H 0.1614 0.6882 0.1809 0.096 Uiso 1 1 calc R
C5 C 0.3376(3) 0.65121(14) 0.17505(13) 0.0716(7) Uani 1 1 d .
H5 H 0.3541 0.6522 0.2173 0.086 Uiso 1 1 calc R
C6 C 0.4291(2) 0.62777(12) 0.13353(11) 0.0571(5) Uani 1 1 d .
C7 C 0.5498(2) 0.60168(11) 0.15931(11) 0.0583(6) Uani 1 1 d .
C8 C 0.7390(2) 0.53882(12) 0.13393(10) 0.0538(5) Uani 1 1 d .
H8 H 0.7796 0.5667 0.1676 0.065 Uiso 1 1 calc R
C9 C 0.8201(2) 0.53468(12) 0.07668(10) 0.0526(5) Uani 1 1 d .
H9 H 0.8026 0.5756 0.0471 0.063 Uiso 1 1 calc R
C10 C 1.0007(2) 0.47143(14) 0.05794(12) 0.0628(6) Uani 1 1 d .
C11 C 1.0337(2) 0.49871(16) -0.00647(12) 0.0719(7) Uani 1 1 d .
H11A H 1.0707 0.4578 -0.0293 0.108 Uiso 1 1 calc R
H11B H 1.0911 0.5402 -0.0036 0.108 Uiso 1 1 calc R
H11C H 0.9601 0.5154 -0.0273 0.108 Uiso 1 1 calc R
C12 C 1.1101(3) 0.4395(2) 0.09304(17) 0.0957(10) Uani 1 1 d .
H12A H 1.0887 0.4339 0.1360 0.144 Uiso 1 1 calc R
H12B H 1.1791 0.4736 0.0892 0.144 Uiso 1 1 calc R
H12C H 1.1319 0.3908 0.0762 0.144 Uiso 1 1 calc R
C13 C 0.79163(17) 0.45500(11) 0.05021(10) 0.0462(4) Uani 1 1 d .
H13 H 0.7621 0.4573 0.0073 0.055 Uiso 1 1 calc R
C14 C 0.69474(18) 0.42272(11) 0.09387(9) 0.0437(4) Uani 1 1 d .
H14 H 0.6126 0.4347 0.0773 0.052 Uiso 1 1 calc R
C15 C 0.70161(18) 0.33710(10) 0.10580(9) 0.0442(4) Uani 1 1 d .
H15 H 0.7357 0.3123 0.0689 0.053 Uiso 1 1 calc R
C16 C 0.57288(17) 0.30154(11) 0.12029(8) 0.0427(4) Uani 1 1 d .
C17 C 0.4412(2) 0.16985(13) 0.14667(12) 0.0651(6) Uani 1 1 d .
H17A H 0.4407 0.1175 0.1610 0.078 Uiso 1 1 calc R
H17B H 0.3981 0.2002 0.1773 0.078 Uiso 1 1 calc R
C18 C 0.3705(3) 0.17405(14) 0.08628(13) 0.0710(7) Uani 1 1 d .
H18A H 0.4146 0.1449 0.0552 0.085 Uiso 1 1 calc R
H18B H 0.2900 0.1506 0.0920 0.085 Uiso 1 1 calc R
C19 C 0.3524(2) 0.25374(14) 0.06287(12) 0.0659(6) Uani 1 1 d .
H19A H 0.3083 0.2829 0.0940 0.079 Uiso 1 1 calc R
H19B H 0.3011 0.2521 0.0260 0.079 Uiso 1 1 calc R
C20 C 0.50455(17) 0.34657(10) 0.17037(8) 0.0414(4) Uani 1 1 d .
C21 C 0.41868(18) 0.40238(11) 0.15585(10) 0.0485(4) Uani 1 1 d .
H21 H 0.3961 0.4100 0.1147 0.058 Uiso 1 1 calc R
C22 C 0.36618(19) 0.44684(12) 0.20155(11) 0.0550(5) Uani 1 1 d .
H22 H 0.3087 0.4842 0.1913 0.066 Uiso 1 1 calc R
C23 C 0.3995(2) 0.43550(12) 0.26206(10) 0.0533(5) Uani 1 1 d .
C24 C 0.48185(19) 0.37884(12) 0.27963(9) 0.0492(5) Uani 1 1 d .
C25 C 0.53318(17) 0.33517(11) 0.23217(9) 0.0456(4) Uani 1 1 d .
H25 H 0.5889 0.2968 0.2425 0.055 Uiso 1 1 calc R
C26 C 0.5185(2) 0.36346(14) 0.34557(9) 0.0592(5) Uani 1 1 d .
H26A H 0.5210 0.3088 0.3518 0.071 Uiso 1 1 calc R
H26B H 0.4549 0.3838 0.3726 0.071 Uiso 1 1 calc R
C27 C 0.6414(2) 0.39635(12) 0.36490(10) 0.0522(5) Uani 1 1 d .
C28 C 0.6952(2) 0.45820(13) 0.33710(11) 0.0579(5) Uani 1 1 d .
H28 H 0.6573 0.4803 0.3029 0.069 Uiso 1 1 calc R
C29 C 0.8070(2) 0.48867(14) 0.35961(12) 0.0645(6) Uani 1 1 d .
H29 H 0.8421 0.5313 0.3411 0.077 Uiso 1 1 calc R
C30 C 0.8639(2) 0.45428(14) 0.40955(11) 0.0595(6) Uani 1 1 d .
C31 C 0.8125(2) 0.39130(15) 0.43676(12) 0.0655(6) Uani 1 1 d .
H31 H 0.8520 0.3680 0.4700 0.079 Uiso 1 1 calc R
C32 C 0.7028(2) 0.36274(14) 0.41505(11) 0.0615(6) Uani 1 1 d .
H32 H 0.6684 0.3202 0.4340 0.074 Uiso 1 1 calc R
C33 C 1.0342(2) 0.54345(15) 0.41048(14) 0.0730(7) Uani 1 1 d .
H33A H 0.9833 0.5885 0.4155 0.088 Uiso 1 1 calc R
H33B H 1.0496 0.5358 0.3667 0.088 Uiso 1 1 calc R
C34 C 1.1545(2) 0.55281(17) 0.44469(14) 0.0769(7) Uani 1 1 d .
H34A H 1.1381 0.5598 0.4880 0.115 Uiso 1 1 calc R
H34B H 1.1977 0.5964 0.4289 0.115 Uiso 1 1 calc R
H34C H 1.2044 0.5082 0.4390 0.115 Uiso 1 1 calc R
C35 C 0.8848(2) 0.27999(11) 0.14772(10) 0.0505(5) Uani 1 1 d .
C36 C 0.97005(19) 0.28506(11) 0.20166(10) 0.0501(5) Uani 1 1 d .
C37 C 0.9543(2) 0.33875(13) 0.24778(11) 0.0588(5) Uani 1 1 d .
H37 H 0.8884 0.3727 0.2459 0.071 Uiso 1 1 calc R
C38 C 1.0360(2) 0.34194(13) 0.29644(12) 0.0636(6) Uani 1 1 d .
H38 H 1.0262 0.3780 0.3275 0.076 Uiso 1 1 calc R
C39 C 1.13234(19) 0.29114(13) 0.29850(10) 0.0535(5) Uani 1 1 d .
C40 C 1.1512(2) 0.23770(15) 0.25345(12) 0.0659(6) Uani 1 1 d .
H40 H 1.2171 0.2039 0.2559 0.079 Uiso 1 1 calc R
C41 C 1.0697(2) 0.23520(14) 0.20413(12) 0.0647(6) Uani 1 1 d .
H41 H 1.0817 0.2000 0.1725 0.078 Uiso 1 1 calc R
Cl1 Cl 0.33545(7) 0.49634(4) 0.31758(3) 0.0829(2) Uani 1 1 d .
N1 N 0.0780(3) 0.69490(16) 0.06700(17) 0.0968(8) Uani 1 1 d .
N2 N 1.21493(18) 0.29225(12) 0.35288(10) 0.0653(5) Uani 1 1 d .
O1 O 0.0635(3) 0.69962(19) 0.01156(16) 0.1363(11) Uani 1 1 d .
O2 O -0.0020(2) 0.70737(19) 0.10535(15) 0.1430(12) Uani 1 1 d .
O3 O 0.5763(2) 0.60130(11) 0.21303(8) 0.0789(5) Uani 1 1 d .
O4 O 0.62614(15) 0.57629(8) 0.11381(7) 0.0563(4) Uani 1 1 d .
O5 O 0.71147(14) 0.46398(7) 0.15088(6) 0.0518(3) Uani 1 1 d .
O6 O 0.90564(13) 0.41529(8) 0.05548(7) 0.0558(4) Uani 1 1 d .
O7 O 0.94675(15) 0.53116(10) 0.09364(8) 0.0676(4) Uani 1 1 d .
O8 O 0.78424(12) 0.32455(7) 0.15668(6) 0.0475(3) Uani 1 1 d .
O9 O 0.90139(16) 0.24183(10) 0.10251(8) 0.0690(5) Uani 1 1 d .
O10 O 1.29030(19) 0.24120(13) 0.35775(12) 0.0954(7) Uani 1 1 d .
O11 O 1.2045(2) 0.34362(12) 0.38961(9) 0.0858(6) Uani 1 1 d .
O12 O 0.97346(17) 0.47866(11) 0.43606(9) 0.0814(5) Uani 1 1 d .
S1 S 0.59969(5) 0.20199(3) 0.14250(3) 0.05340(13) Uani 1 1 d .
S2 S 0.49619(5) 0.30261(3) 0.04436(2) 0.05496(13) Uani 1 1 d .

loop_
_atom_site_aniso_label
_atom_site_aniso_U_11
_atom_site_aniso_U_22
_atom_site_aniso_U_33
_atom_site_aniso_U_23
_atom_site_aniso_U_13
_atom_site_aniso_U_12
C1 0.0622(13) 0.0739(14) 0.0627(15) -0.0086(11) 0.0141(12) 0.0068(12)
C2 0.0721(16) 0.0815(16) 0.0674(16) -0.0087(13) 0.0080(14) 0.0120(13)
C3 0.0681(15) 0.0623(13) 0.092(2) -0.0151(13) 0.0117(15) 0.0120(12)
C4 0.0811(17) 0.0736(16) 0.086(2) -0.0199(14) 0.0283(16) 0.0166(14)
C5 0.0916(19) 0.0631(13) 0.0600(15) -0.0114(11) 0.0167(14) 0.0145(13)
C6 0.0709(14) 0.0452(10) 0.0552(13) -0.0067(9) 0.0126(11) 0.0038(10)
C7 0.0774(15) 0.0449(10) 0.0525(14) -0.0091(9) 0.0119(11) 0.0016(10)
C8 0.0619(12) 0.0493(11) 0.0502(12) -0.0065(8) -0.0050(10) 0.0034(9)
C9 0.0511(11) 0.0526(11) 0.0540(13) 0.0016(9) -0.0039(10) -0.0014(9)
C10 0.0451(10) 0.0748(14) 0.0685(15) 0.0077(11) -0.0026(11) 0.0011(11)
C11 0.0541(13) 0.0849(16) 0.0767(17) 0.0127(13) 0.0113(12) -0.0038(12)
C12 0.0567(14) 0.124(3) 0.107(3) 0.027(2) -0.0163(16) 0.0074(16)
C13 0.0444(9) 0.0523(10) 0.0417(11) -0.0003(8) -0.0012(9) 0.0032(8)
C14 0.0436(9) 0.0497(10) 0.0379(10) -0.0040(8) -0.0026(8) 0.0053(8)
C15 0.0490(10) 0.0479(10) 0.0357(10) -0.0033(8) -0.0007(8) 0.0082(8)
C16 0.0492(10) 0.0450(9) 0.0338(9) -0.0017(7) -0.0028(8) 0.0047(8)
C17 0.0775(15) 0.0534(11) 0.0643(15) 0.0019(10) 0.0095(13) -0.0073(11)
C18 0.0768(16) 0.0628(13) 0.0734(17) -0.0174(11) -0.0013(14) -0.0143(12)
C19 0.0634(13) 0.0749(15) 0.0595(15) -0.0137(11) -0.0161(12) -0.0091(12)
C20 0.0408(9) 0.0434(9) 0.0399(10) -0.0034(7) -0.0016(8) -0.0017(8)
C21 0.0464(10) 0.0537(10) 0.0454(11) -0.0028(8) -0.0052(9) 0.0058(9)
C22 0.0449(11) 0.0513(10) 0.0687(15) -0.0058(9) 0.0013(10) 0.0067(9)
C23 0.0500(10) 0.0544(11) 0.0556(13) -0.0176(9) 0.0106(10) -0.0056(9)
C24 0.0469(10) 0.0599(11) 0.0409(11) -0.0093(8) 0.0016(9) -0.0077(9)
C25 0.0443(10) 0.0520(10) 0.0406(11) -0.0035(8) -0.0029(8) 0.0015(8)
C26 0.0598(12) 0.0795(14) 0.0383(11) -0.0090(10) 0.0036(10) -0.0074(11)
C27 0.0533(11) 0.0620(11) 0.0414(11) -0.0151(9) 0.0007(9) 0.0042(10)
C28 0.0545(12) 0.0647(13) 0.0545(13) -0.0076(10) -0.0072(11) 0.0038(10)
C29 0.0572(12) 0.0617(13) 0.0748(16) -0.0035(11) 0.0002(12) -0.0015(11)
C30 0.0500(11) 0.0721(14) 0.0565(14) -0.0153(11) -0.0077(10) 0.0108(10)
C31 0.0615(13) 0.0767(15) 0.0584(14) 0.0010(11) -0.0066(12) 0.0087(12)
C32 0.0623(13) 0.0691(13) 0.0530(13) -0.0016(10) 0.0007(11) 0.0038(11)
C33 0.0606(14) 0.0729(15) 0.0854(19) -0.0054(13) 0.0007(14) -0.0042(12)
C34 0.0514(12) 0.0922(18) 0.087(2) -0.0179(15) -0.0040(13) -0.0016(13)
C35 0.0531(11) 0.0505(10) 0.0480(12) -0.0007(9) 0.0039(10) 0.0124(9)
C36 0.0469(10) 0.0515(10) 0.0518(12) 0.0018(8) 0.0021(9) 0.0115(9)
C37 0.0576(12) 0.0599(12) 0.0588(13) -0.0040(10) -0.0047(11) 0.0221(10)
C38 0.0659(14) 0.0620(13) 0.0631(15) -0.0077(11) -0.0071(12) 0.0122(11)
C39 0.0460(10) 0.0598(11) 0.0546(13) 0.0070(9) -0.0020(9) 0.0014(9)
C40 0.0510(12) 0.0749(15) 0.0717(16) 0.0017(12) -0.0041(12) 0.0220(11)
C41 0.0598(13) 0.0722(14) 0.0620(15) -0.0092(11) -0.0025(12) 0.0250(11)
Cl1 0.0935(5) 0.0759(4) 0.0792(4) -0.0293(3) 0.0294(4) 0.0056(3)
N1 0.0773(16) 0.0875(17) 0.126(2) -0.0302(17) -0.0013(18) 0.0232(14)
N2 0.0516(10) 0.0704(12) 0.0739(14) 0.0097(11) -0.0110(10) -0.0058(10)
O1 0.1008(18) 0.174(3) 0.134(2) -0.016(2) -0.0159(18) 0.0531(19)
O2 0.0847(15) 0.172(3) 0.172(3) -0.070(2) 0.0134(17) 0.0506(18)
O3 0.0972(13) 0.0883(12) 0.0512(10) -0.0118(8) 0.0063(10) 0.0084(11)
O4 0.0666(9) 0.0524(7) 0.0499(8) -0.0056(6) 0.0044(7) 0.0119(7)
O5 0.0653(8) 0.0493(7) 0.0408(8) -0.0039(5) 0.0026(7) 0.0034(6)
O6 0.0449(7) 0.0583(8) 0.0642(9) 0.0055(7) 0.0059(7) 0.0062(6)
O7 0.0546(8) 0.0792(11) 0.0689(11) -0.0100(8) -0.0096(8) -0.0101(8)
O8 0.0469(7) 0.0539(7) 0.0419(7) -0.0029(5) -0.0015(6) 0.0122(6)
O9 0.0726(10) 0.0790(10) 0.0556(10) -0.0193(8) -0.0050(8) 0.0298(9)
O10 0.0720(12) 0.0963(14) 0.1178(17) 0.0060(12) -0.0357(13) 0.0183(11)
O11 0.0858(13) 0.0937(13) 0.0779(13) -0.0070(11) -0.0249(11) -0.0019(11)
O12 0.0619(10) 0.0930(13) 0.0892(13) 0.0066(10) -0.0185(10) -0.0075(9)
S1 0.0640(3) 0.0435(2) 0.0527(3) -0.0007(2) 0.0036(2) 0.0072(2)
S2 0.0674(3) 0.0624(3) 0.0351(2) -0.0040(2) -0.0087(2) -0.0041(3)

loop_
_atom_type_symbol
_atom_type_description
_atom_type_scat_dispersion_real
_atom_type_scat_dispersion_imag
_atom_type_scat_source
C C 0.0181 0.0091 'International Tables Vol C Tables 4.2.6.8 and 6.1.1.4'
H H 0.0000 0.0000 'International Tables Vol C Tables 4.2.6.8 and 6.1.1.4'
N N 0.0311 0.0180 'International Tables Vol C Tables 4.2.6.8 and 6.1.1.4'
O O 0.0492 0.0322 'International Tables Vol C Tables 4.2.6.8 and 6.1.1.4'
S S 0.3331 0.5567 'International Tables Vol C Tables 4.2.6.8 and 6.1.1.4'
Cl Cl 0.3639 0.7018 'International Tables Vol C Tables 4.2.6.8 and 6.1.1.4'

loop_
_geom_angle_atom_site_label_1
_geom_angle_atom_site_label_2
_geom_angle_atom_site_label_3
_geom_angle
C2 C1 C6 120.7(2)
C3 C2 C1 118.5(3)
C2 C3 C4 122.3(3)
C2 C3 N1 118.3(3)
C4 C3 N1 119.4(3)
C5 C4 C3 119.0(2)
C4 C5 C6 120.1(3)
C1 C6 C5 119.3(2)
C1 C6 C7 122.5(2)
C5 C6 C7 118.1(2)
O3 C7 O4 123.7(2)
O3 C7 C6 125.0(2)
O4 C7 C6 111.25(19)
O5 C8 O4 109.02(18)
O5 C8 C9 106.94(16)
O4 C8 C9 105.24(17)
O7 C9 C8 110.42(18)
O7 C9 C13 104.37(17)
C8 C9 C13 103.33(17)
O6 C10 O7 103.56(17)
O6 C10 C12 109.0(2)
O7 C10 C12 108.8(2)
O6 C10 C11 110.8(2)
O7 C10 C11 111.1(2)
C12 C10 C11 113.2(2)
O6 C13 C14 111.38(16)
O6 C13 C9 104.09(15)
C14 C13 C9 104.26(16)
O5 C14 C13 104.83(15)
O5 C14 C15 110.22(15)
C13 C14 C15 116.03(16)
O8 C15 C14 108.13(15)
O8 C15 C16 109.93(15)
C14 C15 C16 112.69(15)
C20 C16 C15 111.44(15)
C20 C16 S1 112.60(13)
C15 C16 S1 107.09(12)
C20 C16 S2 114.07(13)
C15 C16 S2 102.68(12)
S1 C16 S2 108.29(10)
C18 C17 S1 114.89(18)
C19 C18 C17 113.66(19)
C18 C19 S2 113.76(19)
C25 C20 C21 118.03(17)
C25 C20 C16 119.91(16)
C21 C20 C16 121.95(17)
C22 C21 C20 120.9(2)
C23 C22 C21 119.42(19)
C22 C23 C24 122.25(18)
C22 C23 Cl1 117.42(17)
C24 C23 Cl1 120.32(17)
C23 C24 C25 116.66(18)
C23 C24 C26 123.86(19)
C25 C24 C26 119.48(19)
C20 C25 C24 122.65(18)
C24 C26 C27 115.20(19)
C28 C27 C32 118.2(2)
C28 C27 C26 123.8(2)
C32 C27 C26 118.0(2)
C27 C28 C29 120.9(2)
C30 C29 C28 119.0(2)
C31 C30 C29 120.5(2)
C31 C30 O12 114.8(2)
C29 C30 O12 124.6(2)
C32 C31 C30 120.0(2)
C31 C32 C27 121.3(2)
O12 C33 C34 107.2(2)
O9 C35 O8 124.1(2)
O9 C35 C36 125.35(18)
O8 C35 C36 110.53(16)
C37 C36 C41 119.9(2)
C37 C36 C35 121.91(18)
C41 C36 C35 118.19(19)
C38 C37 C36 120.0(2)
C39 C38 C37 119.1(2)
C40 C39 C38 122.5(2)
C40 C39 N2 119.04(19)
C38 C39 N2 118.4(2)
C39 C40 C41 118.4(2)
C40 C41 C36 120.2(2)
O1 N1 O2 124.7(3)
O1 N1 C3 118.4(3)
O2 N1 C3 116.9(3)
O11 N2 O10 123.9(2)
O11 N2 C39 118.4(2)
O10 N2 C39 117.7(2)
C7 O4 C8 116.26(17)
C8 O5 C14 106.07(15)
C13 O6 C10 106.74(15)
C9 O7 C10 106.69(17)
C35 O8 C15 118.68(14)
C30 O12 C33 118.8(2)
C17 S1 C16 99.29(10)
C19 S2 C16 100.62(10)

loop_
_geom_bond_atom_site_label_1
_geom_bond_atom_site_label_2
_geom_bond_distance
C1 C2 1.381(4)
C1 C6 1.391(3)
C2 C3 1.372(4)
C3 C4 1.379(4)
C3 N1 1.478(4)
C4 C5 1.378(4)
C5 C6 1.397(3)
C6 C7 1.490(3)
C7 O3 1.195(3)
C7 O4 1.358(3)
C8 O5 1.397(2)
C8 O4 1.453(3)
C8 C9 1.516(3)
C9 O7 1.418(3)
C9 C13 1.543(3)
C10 O6 1.426(3)
C10 O7 1.427(3)
C10 C12 1.512(4)
C10 C11 1.513(3)
C13 O6 1.420(2)
C13 C14 1.519(3)
C14 O5 1.440(2)
C14 C15 1.528(3)
C15 O8 1.433(2)
C15 C16 1.557(3)
C16 C20 1.530(2)
C16 S1 1.8370(19)
C16 S2 1.8370(19)
C17 C18 1.513(4)
C17 S1 1.805(3)
C18 C19 1.502(4)
C19 S2 1.820(3)
C20 C25 1.384(3)
C20 C21 1.386(3)
C21 C22 1.381(3)
C22 C23 1.370(3)
C23 C24 1.388(3)
C23 Cl1 1.749(2)
C24 C25 1.395(3)
C24 C26 1.502(3)
C26 C27 1.507(3)
C27 C28 1.371(3)
C27 C32 1.400(3)
C28 C29 1.408(3)
C29 C30 1.380(3)
C30 C31 1.371(4)
C30 O12 1.383(3)
C31 C32 1.370(3)
C33 O12 1.426(3)
C33 C34 1.503(4)
C35 O9 1.198(3)
C35 O8 1.353(2)
C35 C36 1.488(3)
C36 C37 1.382(3)
C36 C41 1.390(3)
C37 C38 1.374(3)
C38 C39 1.372(3)
C39 C40 1.367(3)
C39 N2 1.475(3)
C40 C41 1.382(3)
N1 O1 1.210(4)
N1 O2 1.217(4)
N2 O11 1.207(3)
N2 O10 1.216(3)
